data_8103968
loop_
_publ_author_name
'Takeuchi, Y.'
'Kogure, T.'

_publ_section_title
;
 The structure type of ludwigite
;
_journal_name_full 'Zeitschrift fuer Kristallographie (149,1979-)'
_journal_page_first 161
_journal_page_last 167
_journal_volume 200
_journal_year 1992
_chemical_formula_sum 'Al0.41 B Fe0.6485 Mg1.92 O5 Ti0.02'
_chemical_name_systematic
;
(Mg1.92 Fe0.0825) (Fe0.566 Al0.41 Ti0.02) O2 (B O3)
;
_space_group_IT_number 55
_symmetry_space_group_name_Hall '-P 2 2ab'
_symmetry_space_group_name_H-M 'P b a m'
_cell_angle_alpha 90
_cell_angle_beta 90
_cell_angle_gamma 90
_cell_formula_units_Z 4
_cell_length_a 9.227
_cell_length_b 12.218
_cell_length_c 2.984
_cell_volume 336.403
_citation_journal_id_ASTM ZEKRDZ
_cod_data_source_file Takeuchi_ZEKRDZ_1992_43.cif
_cod_data_source_block Al0.41B1Fe0.6485Mg1.92O5Ti0.02
_cod_original_cell_volume 336.4027
_cod_original_formula_sum 'Al0.41 B1 Fe0.6485 Mg1.92 O5 Ti0.02'
_cod_database_code 8103968

loop_
_symmetry_equiv_pos_as_xyz
x,y,z
-x,-y,z
x+1/2,-y+1/2,-z
-x+1/2,y+1/2,-z
-x,-y,-z
x,y,-z
-x-1/2,y-1/2,z
x-1/2,-y-1/2,z

loop_
_atom_site_label
_atom_site_type_symbol
_atom_site_fract_x
_atom_site_fract_y
_atom_site_fract_z
_atom_site_occupancy
_atom_site_U_iso_or_equiv
Ti1 Ti+4 0.23764 0.11571 0 0.02 0.0
O2 O-2 0.11002 0.14307 0.5 1 0.0
Mg3 Mg+2 0.5 0 0 0.835 0.0
O4 O-2 0.38202 0.07556 0.5 1 0.0
O5 O-2 0.34768 0.26174 0 1 0.0
O1 O-2 0.34937 0.45746 0 1 0.0
Fe2 Fe+3 0.23764 0.11571 0 0.566 0.0
Fe1 Fe+2 0.5 0 0 0.165 0.0
Mg1 Mg+2 0 0 0.5 1 0.0
O3 O-2 0.12329 0.35852 0 1 0.0
B1 B+3 0.2724 0.36017 0 1 0.0
Mg2 Mg+2 0.00042 0.28048 0.5 1 0.0
Al1 Al+3 0.23764 0.11571 0 0.414 0.0
